data_4022180
loop_
_publ_author_name
'Zhaoyan Zheng'
'Zhengkun Yu'
'Ning Luo'
'Xiuwen Han'

_publ_section_title
;
 Tautomerism-Dependent Ring Construction of N-Heterocyclic
 Compounds from the Reactions of 1-Alkynyl Fischer Carbene Complexes
 and Substituted Pyrazolinones
;
_journal_name_full 'Journal of Organic Chemistry'
_journal_page_first 9695
_journal_page_last 9700
_journal_paper_doi 10.1021/jo061725+
_journal_volume 71
_journal_year 2006
_chemical_formula_sum 'C18 H10 Cr N2 O6'
_chemical_formula_weight 402.28
_chemical_name_systematic
; 
 ? 
;
_space_group_IT_number 2
_symmetry_cell_setting triclinic
_symmetry_space_group_name_Hall '-P 1'
_symmetry_space_group_name_H-M 'P -1'
_atom_sites_solution_hydrogens geom
_atom_sites_solution_primary direct
_atom_sites_solution_secondary difmap
_audit_creation_method SHELXL-97
_cell_angle_alpha 93.090(3)
_cell_angle_beta 92.832(3)
_cell_angle_gamma 97.417(3)
_cell_formula_units_Z 2
_cell_length_a 9.1287(15)
_cell_length_b 9.5708(15)
_cell_length_c 10.0350(16)
_cell_measurement_reflns_used 1516
_cell_measurement_temperature 293(2)
_cell_measurement_theta_max 49.321
_cell_measurement_theta_min 5.740
_cell_volume 866.7(2)
_computing_cell_refinement 'Bruker SMART'
_computing_data_collection 'Bruker SMART'
_computing_data_reduction 'Bruker SHELXTL'
_computing_molecular_graphics 'Bruker SHELXTL'
_computing_publication_material 'Bruker SHELXTL'
_computing_structure_refinement 'SHELXL-97 (Sheldrick, 1997)'
_computing_structure_solution 'SHELXS-97 (Sheldrick, 1990)'
_diffrn_ambient_temperature 293(2)
_diffrn_measured_fraction_theta_full 0.973
_diffrn_measured_fraction_theta_max 0.973
_diffrn_measurement_device_type 'CCD area detector'
_diffrn_measurement_method 'phi and omega scans'
_diffrn_radiation_monochromator graphite
_diffrn_radiation_source 'fine-focus sealed tube'
_diffrn_radiation_type MoK\a
_diffrn_radiation_wavelength 0.71073
_diffrn_reflns_av_R_equivalents 0.0584
_diffrn_reflns_av_sigmaI/netI 0.0737
_diffrn_reflns_limit_h_max 10
_diffrn_reflns_limit_h_min -11
_diffrn_reflns_limit_k_max 12
_diffrn_reflns_limit_k_min -12
_diffrn_reflns_limit_l_max 12
_diffrn_reflns_limit_l_min -11
_diffrn_reflns_number 5153
_diffrn_reflns_theta_full 27.00
_diffrn_reflns_theta_max 27.00
_diffrn_reflns_theta_min 2.04
_exptl_absorpt_coefficient_mu 0.699
_exptl_absorpt_correction_T_max 1.00000
_exptl_absorpt_correction_T_min 0.77578
_exptl_absorpt_correction_type empirical
_exptl_crystal_colour black
_exptl_crystal_density_diffrn 1.541
_exptl_crystal_density_method 'not measured'
_exptl_crystal_F_000 408
_exptl_crystal_size_max 0.368
_exptl_crystal_size_mid 0.197
_exptl_crystal_size_min 0.103
_refine_diff_density_max 0.322
_refine_diff_density_min -0.278
_refine_diff_density_rms 0.067
_refine_ls_extinction_method none
_refine_ls_goodness_of_fit_ref 0.934
_refine_ls_hydrogen_treatment mixed
_refine_ls_matrix_type full
_refine_ls_number_parameters 284
_refine_ls_number_reflns 3674
_refine_ls_number_restraints 0
_refine_ls_restrained_S_all 0.934
_refine_ls_R_factor_all 0.0603
_refine_ls_R_factor_gt 0.0450
_refine_ls_shift/su_max 0.002
_refine_ls_shift/su_mean 0.000
_refine_ls_structure_factor_coef Fsqd
_refine_ls_weighting_details 'calc w=1/[\s^2^(Fo^2^)+(0.0356P)^2^+0.0000P] where P=(Fo^2^+2Fc^2^)/3'
_refine_ls_weighting_scheme calc
_refine_ls_wR_factor_gt 0.0921
_refine_ls_wR_factor_ref 0.0981
_reflns_number_gt 2821
_reflns_number_total 3674
_reflns_threshold_expression >2sigma(I)
_cod_data_source_file jo061725+si20060821_041631_4.cif
_cod_depositor_comments
;
The following automatic conversions were performed:
'_symmetry_cell_setting' value 'Triclinic' changed to 'triclinic'
according to '/home/saulius/struct/CIF-dictionaries/cif_core.dic'
dictionary named 'cif_core.dic' version 2.4.1 from 2010-06-29.

Automatic conversion script
Id: cif_fix_enum 1527 2010-12-29 10:47:43Z saulius 
;
_cod_database_code 4022180

loop_
_symmetry_equiv_pos_as_xyz
'x, y, z'
'-x, -y, -z'

loop_
_atom_site_label
_atom_site_type_symbol
_atom_site_fract_x
_atom_site_fract_y
_atom_site_fract_z
_atom_site_U_iso_or_equiv
_atom_site_adp_type
_atom_site_occupancy
_atom_site_symmetry_multiplicity
_atom_site_calc_flag
Cr Cr 0.74270(4) 0.74202(4) -0.01392(4) 0.03575(14) Uani 1 1 d
O1 O 0.8567(3) 1.0296(2) 0.1157(3) 0.0857(8) Uani 1 1 d
O2 O 0.4285(2) 0.7950(2) -0.0831(2) 0.0757(7) Uani 1 1 d
O3 O 0.8095(2) 0.8594(2) -0.2794(2) 0.0725(7) Uani 1 1 d
O4 O 0.6453(2) 0.4442(2) -0.1329(2) 0.0603(6) Uani 1 1 d
O5 O 1.0570(2) 0.6744(2) 0.0031(2) 0.0662(6) Uani 1 1 d
O6 O 0.5830(2) 0.60654(19) 0.60678(17) 0.0517(5) Uani 1 1 d
N1 N 0.6564(2) 0.7126(2) 0.2906(2) 0.0374(5) Uani 1 1 d
N2 N 0.6801(2) 0.6287(2) 0.39687(19) 0.0379(5) Uani 1 1 d
C1 C 0.8093(3) 0.9220(3) 0.0672(3) 0.0498(7) Uani 1 1 d
C2 C 0.5460(3) 0.7766(3) -0.0500(3) 0.0482(7) Uani 1 1 d
C3 C 0.7842(3) 0.8118(3) -0.1790(3) 0.0479(7) Uani 1 1 d
C4 C 0.6813(3) 0.5561(3) -0.0885(2) 0.0412(6) Uani 1 1 d
C5 C 0.9389(3) 0.6999(3) -0.0004(2) 0.0417(6) Uani 1 1 d
C6 C 0.7121(3) 0.6639(2) 0.1761(2) 0.0346(5) Uani 1 1 d
C7 C 0.7695(3) 0.5409(3) 0.2169(2) 0.0368(6) Uani 1 1 d
C8 C 0.7490(3) 0.5203(2) 0.3486(2) 0.0350(5) Uani 1 1 d
C9 C 0.5912(3) 0.6647(3) 0.5043(3) 0.0420(6) Uani 1 1 d
C10 C 0.5229(3) 0.7817(3) 0.4558(3) 0.0483(7) Uani 1 1 d
C11 C 0.5587(3) 0.8071(3) 0.3324(3) 0.0434(6) Uani 1 1 d
C12 C 0.5067(5) 0.9121(4) 0.2458(4) 0.0632(9) Uani 1 1 d
C13 C 0.7978(3) 0.4099(3) 0.4291(2) 0.0388(6) Uani 1 1 d
C14 C 0.8207(3) 0.2836(3) 0.3650(3) 0.0514(7) Uani 1 1 d
C15 C 0.8689(4) 0.1768(4) 0.4369(4) 0.0676(9) Uani 1 1 d
C16 C 0.8948(4) 0.1965(4) 0.5725(4) 0.0725(11) Uani 1 1 d
C17 C 0.8748(4) 0.3212(4) 0.6368(3) 0.0629(9) Uani 1 1 d
C18 C 0.8263(3) 0.4283(3) 0.5667(3) 0.0504(7) Uani 1 1 d
H1 H 0.819(2) 0.487(2) 0.162(2) 0.033(6) Uiso 1 1 d
H2 H 0.457(3) 0.821(3) 0.507(3) 0.047(7) Uiso 1 1 d
H3 H 0.441(3) 0.960(3) 0.293(3) 0.069(10) Uiso 1 1 d
H4 H 0.591(4) 0.976(4) 0.218(3) 0.095(13) Uiso 1 1 d
H5 H 0.454(4) 0.874(3) 0.177(3) 0.070(12) Uiso 1 1 d
H6 H 0.798(3) 0.268(3) 0.274(3) 0.044(7) Uiso 1 1 d
H7 H 0.895(3) 0.098(3) 0.391(3) 0.065(10) Uiso 1 1 d
H8 H 0.932(4) 0.122(3) 0.622(3) 0.086(10) Uiso 1 1 d
H9 H 0.898(3) 0.342(3) 0.724(3) 0.070(10) Uiso 1 1 d
H10 H 0.817(3) 0.513(2) 0.608(2) 0.039(7) Uiso 1 1 d

loop_
_atom_site_aniso_label
_atom_site_aniso_U_11
_atom_site_aniso_U_22
_atom_site_aniso_U_33
_atom_site_aniso_U_23
_atom_site_aniso_U_13
_atom_site_aniso_U_12
Cr 0.0385(3) 0.0348(2) 0.0341(2) 0.00839(17) 0.00489(17) 0.00170(17)
O1 0.0829(17) 0.0536(13) 0.113(2) -0.0227(14) 0.0221(14) -0.0142(13)
O2 0.0531(14) 0.0856(16) 0.0910(17) 0.0256(13) -0.0103(12) 0.0164(12)
O3 0.0835(16) 0.0818(15) 0.0504(13) 0.0307(12) 0.0094(11) -0.0096(13)
O4 0.0755(15) 0.0453(11) 0.0563(13) -0.0002(10) 0.0035(10) -0.0042(11)
O5 0.0494(13) 0.0828(15) 0.0716(15) 0.0166(12) 0.0125(11) 0.0207(12)
O6 0.0593(13) 0.0636(12) 0.0315(10) 0.0037(9) 0.0123(9) 0.0014(10)
N1 0.0412(12) 0.0342(11) 0.0376(12) 0.0049(9) 0.0077(9) 0.0049(9)
N2 0.0426(13) 0.0406(11) 0.0311(11) 0.0046(9) 0.0085(9) 0.0043(10)
C1 0.0466(17) 0.0450(16) 0.0579(18) 0.0059(14) 0.0129(14) 0.0008(14)
C2 0.0529(18) 0.0433(15) 0.0487(17) 0.0167(13) 0.0021(14) 0.0025(13)
C3 0.0477(17) 0.0499(16) 0.0450(17) 0.0130(13) 0.0018(13) -0.0019(13)
C4 0.0446(16) 0.0459(15) 0.0334(14) 0.0117(12) 0.0059(11) 0.0018(13)
C5 0.0479(17) 0.0432(15) 0.0351(14) 0.0095(11) 0.0080(12) 0.0051(13)
C6 0.0338(13) 0.0352(13) 0.0343(13) 0.0014(10) 0.0055(10) 0.0019(11)
C7 0.0397(15) 0.0396(14) 0.0335(14) 0.0042(11) 0.0106(11) 0.0103(12)
C8 0.0342(13) 0.0372(13) 0.0333(13) 0.0036(10) 0.0038(10) 0.0016(11)
C9 0.0432(15) 0.0462(15) 0.0334(14) -0.0064(12) 0.0075(11) -0.0046(12)
C10 0.0516(18) 0.0452(16) 0.0494(17) -0.0057(13) 0.0187(14) 0.0083(14)
C11 0.0447(16) 0.0345(13) 0.0512(16) -0.0027(12) 0.0104(13) 0.0044(12)
C12 0.075(3) 0.055(2) 0.068(2) 0.0109(19) 0.021(2) 0.030(2)
C13 0.0343(14) 0.0490(15) 0.0348(14) 0.0127(11) 0.0059(11) 0.0058(12)
C14 0.0581(19) 0.0577(18) 0.0430(17) 0.0117(14) 0.0074(14) 0.0202(15)
C15 0.078(2) 0.065(2) 0.069(2) 0.0191(18) 0.0148(18) 0.0333(19)
C16 0.068(2) 0.092(3) 0.069(2) 0.044(2) 0.0095(18) 0.034(2)
C17 0.057(2) 0.093(3) 0.0417(19) 0.0248(18) -0.0006(15) 0.0164(18)
C18 0.0482(18) 0.063(2) 0.0405(16) 0.0085(15) 0.0035(13) 0.0060(15)

loop_
_atom_type_symbol
_atom_type_description
_atom_type_scat_dispersion_real
_atom_type_scat_dispersion_imag
_atom_type_scat_source
C C 0.0033 0.0016 'International Tables Vol C Tables 4.2.6.8 and 6.1.1.4'
H H 0.0000 0.0000 'International Tables Vol C Tables 4.2.6.8 and 6.1.1.4'
N N 0.0061 0.0033 'International Tables Vol C Tables 4.2.6.8 and 6.1.1.4'
O O 0.0106 0.0060 'International Tables Vol C Tables 4.2.6.8 and 6.1.1.4'
Cr Cr 0.3209 0.6236 'International Tables Vol C Tables 4.2.6.8 and 6.1.1.4'

loop_
_geom_angle_atom_site_label_1
_geom_angle_atom_site_label_2
_geom_angle_atom_site_label_3
_geom_angle
C3 Cr C1 89.08(12)
C3 Cr C5 87.51(11)
C1 Cr C5 88.92(12)
C3 Cr C2 87.03(12)
C1 Cr C2 95.50(12)
C5 Cr C2 172.92(12)
C3 Cr C4 93.08(11)
C1 Cr C4 176.95(11)
C5 Cr C4 89.03(11)
C2 Cr C4 86.76(11)
C3 Cr C6 175.92(10)
C1 Cr C6 89.66(10)
C5 Cr C6 88.58(10)
C2 Cr C6 96.95(10)
C4 Cr C6 88.04(9)
C6 N1 N2 112.1(2)
C6 N1 C11 139.5(2)
N2 N1 C11 107.2(2)
C8 N2 N1 107.09(19)
C8 N2 C9 140.7(2)
N1 N2 C9 109.3(2)
O1 C1 Cr 176.6(3)
O2 C2 Cr 174.1(3)
O3 C3 Cr 177.7(3)
O4 C4 Cr 179.5(2)
O5 C5 Cr 177.6(2)
N1 C6 C7 102.2(2)
N1 C6 Cr 134.67(18)
C7 C6 Cr 122.75(17)
C8 C7 C6 111.8(2)
C8 C7 H1 125.2(14)
C6 C7 H1 123.0(14)
N2 C8 C7 106.9(2)
N2 C8 C13 124.7(2)
C7 C8 C13 128.4(2)
O6 C9 N2 124.9(3)
O6 C9 C10 132.0(3)
N2 C9 C10 103.1(2)
C11 C10 C9 111.3(3)
C11 C10 H2 128.9(16)
C9 C10 H2 119.5(16)
C10 C11 N1 108.9(2)
C10 C11 C12 128.1(3)
N1 C11 C12 122.9(3)
C11 C12 H3 107.6(18)
C11 C12 H4 110(2)
H3 C12 H4 112(3)
C11 C12 H5 112(2)
H3 C12 H5 104(3)
H4 C12 H5 110(3)
C14 C13 C18 118.6(3)
C14 C13 C8 118.6(2)
C18 C13 C8 122.7(2)
C13 C14 C15 120.6(3)
C13 C14 H6 119.5(16)
C15 C14 H6 119.7(16)
C16 C15 C14 119.8(3)
C16 C15 H7 121.0(18)
C14 C15 H7 118.7(18)
C17 C16 C15 120.2(3)
C17 C16 H8 120.5(19)
C15 C16 H8 119(2)
C16 C17 C18 120.6(3)
C16 C17 H9 124(2)
C18 C17 H9 115(2)
C17 C18 C13 120.1(3)
C17 C18 H10 121.0(15)
C13 C18 H10 118.8(15)

loop_
_geom_bond_atom_site_label_1
_geom_bond_atom_site_label_2
_geom_bond_distance
Cr C3 1.857(3)
Cr C1 1.879(3)
Cr C5 1.886(3)
Cr C2 1.889(3)
Cr C4 1.897(3)
Cr C6 2.103(2)
O1 C1 1.138(3)
O2 C2 1.145(3)
O3 C3 1.150(3)
O4 C4 1.138(3)
O5 C5 1.135(3)
O6 C9 1.196(3)
N1 C6 1.363(3)
N1 N2 1.394(3)
N1 C11 1.412(3)
N2 C8 1.361(3)
N2 C9 1.434(3)
C6 C7 1.421(3)
C7 C8 1.365(3)
C7 H1 0.91(2)
C8 C13 1.465(3)
C9 C10 1.445(4)
C10 C11 1.324(4)
C10 H2 0.91(3)
C11 C12 1.471(4)
C12 H3 0.93(3)
C12 H4 0.98(3)
C12 H5 0.86(3)
C13 C14 1.383(4)
C13 C18 1.389(3)
C14 C15 1.387(4)
C14 H6 0.92(2)
C15 C16 1.368(5)
C15 H7 0.92(3)
C16 C17 1.364(5)
C16 H8 0.97(3)
C17 C18 1.381(4)
C17 H9 0.89(3)
C18 H10 0.91(2)

loop_
_geom_torsion_atom_site_label_1
_geom_torsion_atom_site_label_2
_geom_torsion_atom_site_label_3
_geom_torsion_atom_site_label_4
_geom_torsion
C6 N1 N2 C8 -1.9(3)
C11 N1 N2 C8 168.00(19)
C6 N1 N2 C9 -166.88(19)
C11 N1 N2 C9 3.0(2)
C3 Cr C1 O1 -79(4)
C5 Cr C1 O1 8(4)
C2 Cr C1 O1 -166(4)
C4 Cr C1 O1 56(6)
C6 Cr C1 O1 97(4)
C3 Cr C2 O2 33(2)
C1 Cr C2 O2 121(2)
C5 Cr C2 O2 -7(3)
C4 Cr C2 O2 -61(2)
C6 Cr C2 O2 -148(2)
C1 Cr C3 O3 -23(6)
C5 Cr C3 O3 -112(6)
C2 Cr C3 O3 72(6)
C4 Cr C3 O3 159(6)
C6 Cr C3 O3 -95(6)
C3 Cr C4 O4 109(32)
C1 Cr C4 O4 -26(34)
C5 Cr C4 O4 22(32)
C2 Cr C4 O4 -164(100)
C6 Cr C4 O4 -67(32)
C3 Cr C5 O5 -24(6)
C1 Cr C5 O5 -113(6)
C2 Cr C5 O5 16(6)
C4 Cr C5 O5 69(6)
C6 Cr C5 O5 157(6)
N2 N1 C6 C7 1.4(3)
C11 N1 C6 C7 -163.6(3)
N2 N1 C6 Cr -171.32(17)
C11 N1 C6 Cr 23.7(4)
C3 Cr C6 N1 114.0(15)
C1 Cr C6 N1 42.0(2)
C5 Cr C6 N1 130.9(2)
C2 Cr C6 N1 -53.5(2)
C4 Cr C6 N1 -140.0(2)
C3 Cr C6 C7 -57.6(15)
C1 Cr C6 C7 -129.5(2)
C5 Cr C6 C7 -40.6(2)
C2 Cr C6 C7 135.0(2)
C4 Cr C6 C7 48.5(2)
N1 C6 C7 C8 -0.4(3)
Cr C6 C7 C8 173.42(16)
N1 N2 C8 C7 1.5(3)
C9 N2 C8 C7 158.8(3)
N1 N2 C8 C13 178.1(2)
C9 N2 C8 C13 -24.6(5)
C6 C7 C8 N2 -0.7(3)
C6 C7 C8 C13 -177.1(2)
C8 N2 C9 O6 19.6(5)
N1 N2 C9 O6 176.6(2)
C8 N2 C9 C10 -160.8(3)
N1 N2 C9 C10 -3.8(2)
O6 C9 C10 C11 -177.0(3)
N2 C9 C10 C11 3.4(3)
C9 C10 C11 N1 -1.7(3)
C9 C10 C11 C12 176.8(3)
C6 N1 C11 C10 164.7(3)
N2 N1 C11 C10 -0.8(3)
C6 N1 C11 C12 -13.9(5)
N2 N1 C11 C12 -179.4(3)
N2 C8 C13 C14 158.9(2)
C7 C8 C13 C14 -25.3(4)
N2 C8 C13 C18 -23.0(4)
C7 C8 C13 C18 152.8(3)
C18 C13 C14 C15 1.0(4)
C8 C13 C14 C15 179.1(3)
C13 C14 C15 C16 -0.3(5)
C14 C15 C16 C17 -0.7(5)
C15 C16 C17 C18 0.9(6)
C16 C17 C18 C13 -0.2(5)
C14 C13 C18 C17 -0.7(4)
C8 C13 C18 C17 -178.8(3)
